data_7116280
loop_
_publ_author_name
'Fleischmann, Martin'
'D\"utsch, Luis'
'Moussa, Mehdi Elsayed'
'Schindler, Andrea'
'Bal\'azs, G\'abor'
'Lescop, Christophe'
'Scheer, Manfred'

_publ_section_title
;
 Organometallic polyphosphorus and -arsenic ligands as linkers between
 pre-assembled linear Cu(I) fragments.
;
_journal_issue 14
_journal_name_full 'Chemical communications (Cambridge, England)'
_journal_page_first 2893
_journal_paper_doi 10.1039/c4cc09845e
_journal_volume 51
_journal_year 2015
_chemical_compound_source 'see text'
_chemical_formula_moiety 'C78 H68 Cl2 Cu3 Mo2 O4 P8, B F4, 2(C H2 Cl2)'
_chemical_formula_sum 'C80 H72 B Cl6 Cu3 F4 Mo2 O4 P8'
_chemical_formula_weight 2027.18
_chemical_name_systematic ?
_space_group_IT_number 14
_symmetry_cell_setting monoclinic
_symmetry_Int_Tables_number 14
_symmetry_space_group_name_Hall '-P 2ybc'
_symmetry_space_group_name_H-M 'P 1 21/c 1'
_atom_sites_solution_hydrogens geom
_atom_sites_solution_primary direct
_atom_sites_solution_secondary difmap
_audit_update_record
;
2014-12-09 deposited with the CCDC.
2015-01-05 downloaded from the CCDC.
;
_cell_angle_alpha 90
_cell_angle_beta 95.216(1)
_cell_angle_gamma 90
_cell_formula_units_Z 4
_cell_length_a 12.8855(1)
_cell_length_b 43.5442(4)
_cell_length_c 14.9499(1)
_cell_measurement_reflns_used 32352
_cell_measurement_temperature 123(1)
_cell_measurement_theta_max 73.5167
_cell_measurement_theta_min 2.9657
_cell_volume 8353.49(12)
_computing_cell_refinement
;
CrysAlisPro, Agilent Technologies,
Version 1.171.35.11 (release 16-05-2011 CrysAlis171 .NET)
(compiled May 16 2011,17:55:39)
;
_computing_data_collection
;
CrysAlisPro, Agilent Technologies,
Version 1.171.35.11 (release 16-05-2011 CrysAlis171 .NET)
(compiled May 16 2011,17:55:39)
;
_computing_data_reduction
;
CrysAlisPro, Agilent Technologies,
Version 1.171.35.11 (release 16-05-2011 CrysAlis171 .NET)
(compiled May 16 2011,17:55:39)
;
_computing_molecular_graphics 'PLATON (Spek, 1990)'
_computing_publication_material 'PLATON (Spek, 2003)'
_computing_structure_refinement 'SHELXL-97 (Sheldrick, 1997)'
_computing_structure_solution 'SIR-97 (Altomare, 1999)'
_diffrn_ambient_temperature 123(1)
_diffrn_detector_area_resol_mean 10.3546
_diffrn_measured_fraction_theta_full 0.995
_diffrn_measured_fraction_theta_max 0.970
_diffrn_measurement_device_type 'SuperNova,Single source at offset,Atlas'
_diffrn_measurement_method '\w scans'
_diffrn_radiation_monochromator mirror
_diffrn_radiation_probe x-ray
_diffrn_radiation_source 'SuperNova (Cu) X-ray Source'
_diffrn_radiation_type CuK\a
_diffrn_radiation_wavelength 1.54178
_diffrn_reflns_av_R_equivalents 0.0462
_diffrn_reflns_av_sigmaI/netI 0.0331
_diffrn_reflns_limit_h_max 14
_diffrn_reflns_limit_h_min -15
_diffrn_reflns_limit_k_max 53
_diffrn_reflns_limit_k_min -53
_diffrn_reflns_limit_l_max 18
_diffrn_reflns_limit_l_min -18
_diffrn_reflns_number 60821
_diffrn_reflns_reduction_process
;
;
_diffrn_reflns_theta_full 67.70
_diffrn_reflns_theta_max 73.67
_diffrn_reflns_theta_min 3.14
_exptl_absorpt_coefficient_mu 6.923
_exptl_absorpt_correction_T_max 0.887
_exptl_absorpt_correction_T_min 0.515
_exptl_absorpt_correction_type analytical
_exptl_absorpt_process_details
;
CrysAlisPro, Agilent Technologies,
Version 1.171.35.11 (release 16-05-2011 CrysAlis171 .NET)
(compiled May 16 2011,17:55:39)
Analytical numeric absorption correction using a multifaceted crystal
            model based on expressions derived by R.C. Clark & J.S. Reid.
(Clark, R. C. & Reid, J. S. (1995). Acta Cryst. A51, 887-897)
;
_exptl_crystal_colour orange
_exptl_crystal_density_diffrn 1.612
_exptl_crystal_density_method 'Not Measured'
_exptl_crystal_description plate
_exptl_crystal_F_000 4072
_exptl_crystal_size_max 0.1711
_exptl_crystal_size_mid 0.1014
_exptl_crystal_size_min 0.0190
_refine_diff_density_max 1.732
_refine_diff_density_min -1.124
_refine_diff_density_rms 0.106
_refine_ls_extinction_method none
_refine_ls_goodness_of_fit_ref 1.065
_refine_ls_hydrogen_treatment constr
_refine_ls_matrix_type full
_refine_ls_number_parameters 1055
_refine_ls_number_reflns 16362
_refine_ls_number_restraints 110
_refine_ls_restrained_S_all 1.068
_refine_ls_R_factor_all 0.0548
_refine_ls_R_factor_gt 0.0506
_refine_ls_shift/su_max 0.006
_refine_ls_shift/su_mean 0.000
_refine_ls_structure_factor_coef Fsqd
_refine_ls_weighting_details 'calc w=1/[\s^2^(Fo^2^)+(0.0455P)^2^+39.6569P] where P=(Fo^2^+2Fc^2^)/3'
_refine_ls_weighting_scheme calc
_refine_ls_wR_factor_gt 0.1293
_refine_ls_wR_factor_ref 0.1315
_reflns_number_gt 15012
_reflns_number_total 16362
_reflns_threshold_expression >2\s(i)
_cod_data_source_file c4cc09845e2.cif
_cod_data_source_block 1
_cod_depositor_comments 'Adding full bibliography for 7116279--7116284.cif.'
_cod_original_sg_symbol_H-M 'P 21/c'
_cod_database_code 7116280

loop_
_symmetry_equiv_pos_site_id
_symmetry_equiv_pos_as_xyz
1 x,y,z
2 -x,1/2+y,1/2-z
3 -x,-y,-z
4 x,1/2-y,1/2+z

loop_
_atom_site_aniso_label
_atom_site_aniso_U_11
_atom_site_aniso_U_22
_atom_site_aniso_U_33
_atom_site_aniso_U_23
_atom_site_aniso_U_13
_atom_site_aniso_U_12
Mo1 0.0361(2) 0.0257(1) 0.0267(1) -0.0047(1) -0.0043(1) -0.0046(1)
Mo2 0.0532(2) 0.0274(1) 0.0207(1) -0.0038(1) 0.0022(1) 0.0016(1)
Cu1 0.0178(2) 0.0281(2) 0.0302(3) -0.0026(2) 0.0035(2) -0.0011(2)
Cu2 0.0145(2) 0.0233(2) 0.0278(2) -0.0024(2) 0.0014(2) 0.0002(2)
Cu3 0.0202(2) 0.0194(2) 0.0226(2) -0.0009(2) 0.0028(2) 0.0001(2)
Cl1 0.0244(4) 0.0196(3) 0.0230(4) 0.0011(3) 0.0018(3) -0.0022(3)
Cl2 0.0238(4) 0.0276(4) 0.0295(4) 0.0024(3) -0.0007(3) -0.0046(3)
P1 0.0399(5) 0.0222(4) 0.0207(4) -0.0034(3) 0.0001(4) -0.0026(4)
P2 0.0489(6) 0.0327(5) 0.0290(5) -0.0023(4) -0.0053(4) 0.0081(4)
P3 0.0194(4) 0.0254(4) 0.0225(4) -0.0048(3) 0.0037(3) -0.0017(3)
P4 0.0166(4) 0.0194(3) 0.0214(4) -0.0019(3) 0.0026(3) -0.0003(3)
P5 0.0185(4) 0.0176(3) 0.0212(4) -0.0001(3) 0.0017(3) -0.0001(3)
P6 0.0194(4) 0.0195(4) 0.0261(4) -0.0020(3) 0.0058(3) -0.0005(3)
P7 0.0133(4) 0.0247(4) 0.0282(4) -0.0042(3) 0.0014(3) -0.0012(3)
P8 0.0151(4) 0.0291(4) 0.0298(4) -0.0059(3) -0.0009(3) -0.0016(3)
O1 0.075(2) 0.086(3) 0.0359(17) -0.0092(17) -0.0188(17) 0.019(2)
O2 0.125(3) 0.0392(17) 0.0380(18) 0.0097(14) 0.002(2) 0.006(2)
O3 0.0583(19) 0.0399(15) 0.0348(16) -0.0003(12) 0.0059(14) -0.0071(14)
O4 0.0423(16) 0.0411(15) 0.0340(15) 0.0070(12) -0.0053(13) -0.0018(13)
C1 0.059(3) 0.036(2) 0.0293(19) -0.0034(16) 0.0167(18) 0.0120(19)
C2 0.060(3) 0.0328(19) 0.038(2) -0.0125(17) 0.014(2) -0.0001(19)
C3 0.069(3) 0.040(2) 0.031(2) -0.0069(17) 0.019(2) -0.002(2)
C4 0.061(3) 0.042(2) 0.056(3) -0.017(2) 0.021(2) -0.011(2)
C5 0.046(2) 0.056(3) 0.043(2) -0.018(2) 0.006(2) 0.008(2)
C6 0.073(3) 0.048(2) 0.029(2) -0.0024(18) -0.007(2) 0.010(2)
C7 0.083(3) 0.035(2) 0.025(2) 0.0010(16) 0.001(2) 0.004(2)
C8 0.040(2) 0.052(2) 0.042(2) -0.0120(19) -0.0157(19) -0.009(2)
C9 0.047(2) 0.043(2) 0.042(2) -0.0242(18) 0.0000(19) -0.0117(19)
C10 0.055(3) 0.0250(18) 0.065(3) -0.0164(19) -0.015(2) -0.0059(18)
C11 0.079(3) 0.036(2) 0.047(3) 0.0008(19) -0.008(2) -0.037(2)
C12 0.040(2) 0.063(3) 0.055(3) -0.022(2) 0.003(2) -0.026(2)
C13 0.044(2) 0.0318(18) 0.0228(18) -0.0003(14) 0.0051(16) -0.0062(16)
C14 0.045(2) 0.0288(18) 0.0317(19) 0.0009(15) -0.0051(17) -0.0064(17)
C15 0.0260(17) 0.0241(15) 0.0269(17) -0.0045(13) 0.0038(14) -0.0040(13)
C16 0.0205(15) 0.0214(14) 0.0253(16) -0.0008(12) 0.0037(13) -0.0013(12)
C17 0.0212(16) 0.0213(15) 0.0331(18) -0.0039(13) 0.0065(14) -0.0006(13)
C18 0.0187(16) 0.0306(17) 0.0315(18) -0.0057(14) 0.0003(14) -0.0027(13)
C19 0.0231(16) 0.0286(16) 0.0275(17) -0.0058(14) -0.0001(14) 0.0006(14)
C20 0.038(2) 0.048(2) 0.032(2) -0.0116(17) 0.0098(17) -0.0139(18)
C21 0.047(2) 0.053(2) 0.035(2) -0.0190(19) 0.0055(19) -0.012(2)
C22 0.040(2) 0.0311(18) 0.043(2) -0.0140(17) -0.0063(18) -0.0041(16)
C23 0.032(2) 0.0266(17) 0.048(2) -0.0032(16) -0.0002(18) -0.0053(15)
C24 0.0310(18) 0.0297(17) 0.0311(19) -0.0055(15) 0.0020(15) -0.0022(15)
C25 0.0213(16) 0.0341(18) 0.0266(17) -0.0044(14) 0.0001(14) 0.0003(14)
C26 0.0314(19) 0.0380(19) 0.036(2) 0.0025(16) 0.0098(16) 0.0015(16)
C27 0.034(2) 0.054(3) 0.074(3) 0.011(2) 0.022(2) -0.004(2)
C28 0.028(2) 0.067(3) 0.073(3) -0.003(3) 0.020(2) 0.000(2)
C29 0.028(2) 0.053(2) 0.061(3) -0.015(2) 0.0065(19) 0.0096(19)
C30 0.0293(19) 0.0354(19) 0.040(2) -0.0077(16) 0.0036(16) 0.0029(16)
C31 0.0214(16) 0.0258(15) 0.0194(15) -0.0021(12) 0.0019(12) 0.0008(13)
C32 0.0196(16) 0.0305(17) 0.0353(19) 0.0069(15) 0.0006(14) 0.0018(14)
C33 0.0236(18) 0.040(2) 0.053(2) 0.0140(18) 0.0056(17) -0.0048(16)
C34 0.0199(18) 0.055(2) 0.054(3) 0.009(2) 0.0072(18) -0.0020(17)
C35 0.0262(19) 0.048(2) 0.051(2) 0.002(2) 0.0060(18) 0.0126(17)
C36 0.0285(18) 0.0267(17) 0.041(2) -0.0008(15) 0.0057(16) 0.0040(14)
C37 0.0203(16) 0.0280(16) 0.0230(16) -0.0007(13) -0.0004(13) -0.0020(13)
C38 0.0263(18) 0.0322(18) 0.0333(19) 0.0026(15) 0.0026(15) -0.0015(15)
C39 0.028(2) 0.049(2) 0.052(3) 0.008(2) 0.0062(18) -0.0133(18)
C40 0.0196(18) 0.067(3) 0.055(3) 0.008(2) 0.0001(18) -0.0031(19)
C41 0.0259(19) 0.059(3) 0.043(2) 0.008(2) 0.0006(17) 0.0127(18)
C42 0.0278(18) 0.0340(18) 0.035(2) 0.0048(15) 0.0021(16) 0.0046(15)
C43 0.0263(17) 0.0210(14) 0.0258(17) -0.0006(13) 0.0070(14) 0.0023(13)
C44 0.0329(19) 0.0300(17) 0.0315(19) 0.0017(15) 0.0086(15) -0.0038(15)
C45 0.047(2) 0.0291(18) 0.042(2) 0.0022(16) 0.0193(18) -0.0070(17)
C46 0.062(3) 0.036(2) 0.031(2) 0.0087(16) 0.0188(19) 0.0047(19)
C47 0.053(2) 0.041(2) 0.0249(19) 0.0020(16) 0.0058(17) 0.0040(19)
C48 0.037(2) 0.0282(17) 0.0286(18) 0.0005(14) 0.0028(16) -0.0010(15)
C49 0.0307(18) 0.0222(15) 0.0352(19) 0.0010(14) 0.0149(15) 0.0011(14)
C50 0.0272(19) 0.0332(19) 0.056(3) 0.0118(18) 0.0079(18) -0.0002(16)
C51 0.040(2) 0.035(2) 0.072(3) 0.017(2) 0.016(2) -0.0032(18)
C52 0.065(3) 0.038(2) 0.050(3) 0.0143(19) 0.030(2) 0.005(2)
C53 0.087(3) 0.041(2) 0.028(2) 0.0008(17) 0.021(2) -0.004(2)
C54 0.063(3) 0.0302(18) 0.0293(19) -0.0025(15) 0.0158(19) -0.0086(18)
C55 0.0232(16) 0.0253(16) 0.0314(18) -0.0062(14) 0.0040(14) 0.0001(13)
C56 0.038(2) 0.0317(19) 0.049(2) -0.0062(17) 0.0156(18) 0.0026(17)
C57 0.041(2) 0.045(2) 0.064(3) -0.011(2) 0.023(2) 0.0109(19)
C58 0.047(2) 0.034(2) 0.066(3) -0.012(2) 0.005(2) 0.0165(19)
C59 0.044(2) 0.0245(17) 0.056(3) -0.0030(17) 0.000(2) 0.0061(17)
C60 0.0293(18) 0.0266(17) 0.0345(19) -0.0003(14) 0.0019(15) 0.0001(14)
C61 0.0189(16) 0.0280(16) 0.0312(18) -0.0039(14) -0.0011(14) -0.0006(13)
C62 0.0225(17) 0.0319(18) 0.044(2) 0.0007(16) 0.0036(16) 0.0002(15)
C63 0.0211(18) 0.042(2) 0.056(3) -0.0036(19) 0.0033(17) 0.0082(16)
C64 0.029(2) 0.0316(19) 0.073(3) 0.002(2) -0.003(2) 0.0073(16)
C65 0.031(2) 0.035(2) 0.089(4) 0.020(2) 0.002(2) 0.0009(17)
C66 0.0209(18) 0.036(2) 0.062(3) 0.0110(19) 0.0075(18) -0.0002(15)
C67 0.0284(18) 0.0337(18) 0.0333(19) -0.0091(15) -0.0077(15) 0.0027(15)
C68 0.031(2) 0.060(3) 0.053(3) 0.009(2) 0.0041(19) 0.011(2)
C69 0.037(2) 0.071(3) 0.068(3) -0.001(3) -0.007(2) 0.021(2)
C70 0.059(3) 0.035(2) 0.106(4) -0.010(3) -0.040(3) 0.013(2)
C71 0.066(3) 0.033(2) 0.143(6) 0.018(3) -0.044(4) -0.012(2)
C72 0.035(2) 0.036(2) 0.112(5) 0.009(3) -0.026(3) -0.0112(19)
C73 0.0160(15) 0.0332(17) 0.0332(18) -0.0080(15) -0.0008(14) -0.0006(14)
C74 0.0260(18) 0.0340(18) 0.0330(19) -0.0035(15) -0.0016(15) -0.0029(15)
C75 0.0276(18) 0.0317(18) 0.046(2) -0.0012(17) -0.0006(17) -0.0054(15)
C76 0.0289(19) 0.0362(19) 0.043(2) -0.0145(17) -0.0016(17) -0.0087(16)
C77 0.047(2) 0.057(3) 0.038(2) -0.0179(19) 0.0063(19) -0.019(2)
C78 0.040(2) 0.048(2) 0.038(2) -0.0095(18) 0.0111(18) -0.0189(18)
F1 0.041(2) 0.030(2) 0.128(5) -0.008(2) 0.031(2) -0.0122(16)
F2 0.0334(18) 0.049(2) 0.085(3) -0.010(2) 0.024(2) -0.0131(17)
F3 0.086(3) 0.0354(19) 0.039(2) -0.0103(16) 0.004(2) -0.0200(19)
F4 0.113(4) 0.068(3) 0.034(2) 0.0155(19) 0.014(2) -0.018(3)
B1 0.058(4) 0.022(3) 0.035(3) -0.008(2) 0.021(3) -0.022(3)
Cl3 0.241(5) 0.0521(19) 0.087(2) 0.0221(17) -0.079(3) -0.028(3)
Cl4 0.0628(17) 0.120(2) 0.087(2) -0.0481(19) 0.0068(15) -0.0309(17)
C901 0.065(8) 0.102(10) 0.073(8) -0.020(8) 0.019(7) -0.027(7)
Cl5 0.0703(19) 0.158(4) 0.0543(16) -0.0121(19) -0.0156(14) -0.011(2)
Cl6 0.0355(11) 0.0398(14) 0.106(3) 0.0311(15) -0.0041(14) -0.0078(10)
C902 0.102(12) 0.140(13) 0.116(13) 0.079(11) 0.035(10) 0.058(11)
Cl7 0.144(3) 0.188(5) 0.076(2) 0.001(3) 0.038(3) -0.088(3)
Cl8 0.095(2) 0.164(4) 0.162(4) 0.100(3) -0.059(2) -0.057(3)
Cl9 0.182(14) 0.204(15) 0.154(12) 0.011(11) 0.019(11) 0.038(12)
Cl10 0.059(4) 0.141(7) 0.081(5) 0.017(5) 0.026(3) 0.013(4)
Cl11 0.270(8) 0.181(7) 0.268(11) -0.057(7) -0.140(8) 0.142(7)
Cl12 0.270(8) 0.181(7) 0.268(11) -0.057(7) -0.140(8) 0.142(7)

loop_
_atom_site_label
_atom_site_type_symbol
_atom_site_thermal_displace_type
_atom_site_fract_x
_atom_site_fract_y
_atom_site_fract_z
_atom_site_occupancy
_atom_site_U_iso_or_equiv
_atom_site_calc_flag
_atom_site_refinement_flags
_atom_site_disorder_assembly
_atom_site_disorder_group
Mo1 Mo Uani 0.36091(2) 0.26937(1) 0.01570(2) 1.000 0.0300(1) d . . .
Mo2 Mo Uani 0.48268(3) 0.30344(1) -0.11401(2) 1.000 0.0338(1) d . . .
Cu1 Cu Uani 0.64215(4) 0.38113(1) 0.56197(4) 1.000 0.0253(1) d . . .
Cu2 Cu Uani 0.58548(4) 0.35802(1) 0.38698(3) 1.000 0.0219(1) d . . .
Cu3 Cu Uani 0.53155(4) 0.34984(1) 0.16431(3) 1.000 0.0207(1) d . . .
Cl1 Cl Uani 0.51340(6) 0.31837(2) 0.29075(5) 1.000 0.0224(2) d . . .
Cl2 Cl Uani 0.57078(6) 0.33408(2) 0.53859(6) 1.000 0.0272(2) d . . .
P1 P Uani 0.46532(8) 0.31859(2) 0.04250(6) 1.000 0.0278(3) d . . .
P2 P Uani 0.32431(9) 0.32238(2) -0.03721(7) 1.000 0.0374(3) d . . .
P3 P Uani 0.54236(7) 0.42296(2) 0.56103(6) 1.000 0.0223(2) d . . .
P4 P Uani 0.47899(6) 0.39929(2) 0.37259(5) 1.000 0.0191(2) d . . .
P5 P Uani 0.43544(6) 0.39341(2) 0.16528(5) 1.000 0.0191(2) d . . .
P6 P Uani 0.70357(6) 0.36017(2) 0.15576(6) 1.000 0.0214(2) d . . .
P7 P Uani 0.75507(6) 0.36071(2) 0.36433(6) 1.000 0.0221(2) d . . .
P8 P Uani 0.81414(6) 0.38567(2) 0.55496(6) 1.000 0.0249(2) d . . .
O1 O Uani 0.2878(3) 0.29546(10) -0.2528(2) 1.000 0.0671(13) d . . .
O2 O Uani 0.4751(4) 0.37168(8) -0.1785(2) 1.000 0.0677(13) d . . .
O3 O Uani 0.2674(3) 0.28641(7) 0.1946(2) 1.000 0.0442(10) d . . .
O4 O Uani 0.5769(2) 0.24882(7) 0.10980(19) 1.000 0.0397(9) d . . .
C1 C Uani 0.5965(4) 0.26084(10) -0.1023(3) 1.000 0.0407(14) d . . .
C2 C Uani 0.5637(4) 0.26581(9) -0.1934(3) 1.000 0.0430(14) d . . .
C3 C Uani 0.6002(4) 0.29494(10) -0.2186(3) 1.000 0.0458(14) d . . .
C4 C Uani 0.6559(4) 0.30791(11) -0.1411(3) 1.000 0.0520(16) d . . .
C5 C Uani 0.6537(4) 0.28713(11) -0.0708(3) 1.000 0.0482(14) d . . .
C6 C Uani 0.3574(4) 0.29816(11) -0.2006(3) 1.000 0.0507(14) d . . .
C7 C Uani 0.4753(4) 0.34749(10) -0.1526(3) 1.000 0.0479(14) d . . .
C8 C Uani 0.2281(3) 0.25105(11) -0.0890(3) 1.000 0.0459(12) d . . .
C9 C Uani 0.3195(4) 0.23532(10) -0.1055(3) 1.000 0.0443(12) d . . .
C10 C Uani 0.3537(4) 0.21854(9) -0.0305(3) 1.000 0.0496(15) d . . .
C11 C Uani 0.2826(4) 0.22300(10) 0.0339(3) 1.000 0.0548(16) d . . .
C12 C Uani 0.2037(4) 0.24346(12) -0.0026(3) 1.000 0.0528(16) d . . .
C13 C Uani 0.3066(3) 0.28164(9) 0.1320(2) 1.000 0.0327(11) d . . .
C14 C Uani 0.4986(3) 0.25772(9) 0.0775(3) 1.000 0.0357(11) d . . .
C15 C Uani 0.5134(3) 0.43345(8) 0.4424(2) 1.000 0.0256(9) d . . .
C16 C Uani 0.4696(3) 0.41858(7) 0.2622(2) 1.000 0.0223(9) d . . .
C17 C Uani 0.7763(3) 0.37744(7) 0.2545(2) 1.000 0.0250(9) d . . .
C18 C Uani 0.8344(3) 0.38815(8) 0.4354(2) 1.000 0.0271(10) d . . .
C19 C Uani 0.6054(3) 0.45720(8) 0.6120(2) 1.000 0.0266(9) d . . .
C20 C Uani 0.5928(3) 0.46395(10) 0.7009(3) 1.000 0.0389(12) d . . .
C21 C Uani 0.6474(4) 0.48807(11) 0.7442(3) 1.000 0.0449(12) d . . .
C22 C Uani 0.7163(3) 0.50507(9) 0.6992(3) 1.000 0.0387(11) d . . .
C23 C Uani 0.7299(3) 0.49840(9) 0.6103(3) 1.000 0.0358(11) d . . .
C24 C Uani 0.6747(3) 0.47444(8) 0.5665(3) 1.000 0.0307(10) d . . .
C25 C Uani 0.4155(3) 0.42176(8) 0.6053(2) 1.000 0.0275(10) d . . .
C26 C Uani 0.3782(3) 0.39375(9) 0.6318(3) 1.000 0.0347(11) d . . .
C27 C Uani 0.2799(4) 0.39211(12) 0.6634(4) 1.000 0.0530(16) d . . .
C28 C Uani 0.2207(4) 0.41825(13) 0.6692(4) 1.000 0.0551(16) d . . .
C29 C Uani 0.2579(3) 0.44608(11) 0.6431(3) 1.000 0.0472(14) d . . .
C30 C Uani 0.3547(3) 0.44808(9) 0.6117(3) 1.000 0.0349(11) d . . .
C31 C Uani 0.3444(3) 0.39075(8) 0.3933(2) 1.000 0.0222(9) d . . .
C32 C Uani 0.3190(3) 0.36060(8) 0.4107(3) 1.000 0.0286(10) d . . .
C33 C Uani 0.2176(3) 0.35294(10) 0.4237(3) 1.000 0.0387(11) d . . .
C34 C Uani 0.1421(3) 0.37533(11) 0.4195(3) 1.000 0.0427(13) d . . .
C35 C Uani 0.1663(3) 0.40544(10) 0.4024(3) 1.000 0.0416(11) d . . .
C36 C Uani 0.2682(3) 0.41329(9) 0.3894(3) 1.000 0.0319(11) d . . .
C37 C Uani 0.2940(3) 0.39000(8) 0.1635(2) 1.000 0.0239(9) d . . .
C38 C Uani 0.2519(3) 0.36156(9) 0.1806(3) 1.000 0.0306(11) d . . .
C39 C Uani 0.1449(3) 0.35834(11) 0.1808(3) 1.000 0.0428(14) d . . .
C40 C Uani 0.0802(3) 0.38340(12) 0.1645(3) 1.000 0.0474(15) d . . .
C41 C Uani 0.1215(3) 0.41189(11) 0.1478(3) 1.000 0.0428(14) d . . .
C42 C Uani 0.2289(3) 0.41515(9) 0.1468(3) 1.000 0.0323(11) d . . .
C43 C Uani 0.4500(3) 0.41930(7) 0.0710(2) 1.000 0.0241(9) d . . .
C44 C Uani 0.5228(3) 0.44319(8) 0.0749(3) 1.000 0.0311(11) d . . .
C45 C Uani 0.5315(3) 0.46171(9) 0.0013(3) 1.000 0.0384(11) d . . .
C46 C Uani 0.4696(4) 0.45679(10) -0.0775(3) 1.000 0.0421(14) d . . .
C47 C Uani 0.4005(4) 0.43268(10) -0.0837(3) 1.000 0.0395(11) d . . .
C48 C Uani 0.3908(3) 0.41373(8) -0.0104(2) 1.000 0.0313(11) d . . .
C49 C Uani 0.7313(3) 0.38727(8) 0.0670(3) 1.000 0.0286(10) d . . .
C50 C Uani 0.8036(3) 0.41073(9) 0.0786(3) 1.000 0.0386(13) d . . .
C51 C Uani 0.8198(4) 0.42992(10) 0.0066(4) 1.000 0.0483(14) d . . .
C52 C Uani 0.7638(4) 0.42607(10) -0.0757(3) 1.000 0.0495(16) d . . .
C53 C Uani 0.6904(4) 0.40280(10) -0.0870(3) 1.000 0.0510(14) d . . .
C54 C Uani 0.6743(4) 0.38357(9) -0.0160(3) 1.000 0.0401(13) d . . .
C55 C Uani 0.7828(3) 0.32671(8) 0.1337(2) 1.000 0.0265(10) d . . .
C56 C Uani 0.8706(3) 0.32830(9) 0.0862(3) 1.000 0.0389(11) d . . .
C57 C Uani 0.9291(4) 0.30218(11) 0.0747(4) 1.000 0.0489(14) d . . .
C58 C Uani 0.9005(4) 0.27447(10) 0.1105(3) 1.000 0.0490(14) d . . .
C59 C Uani 0.8130(3) 0.27268(9) 0.1569(3) 1.000 0.0418(13) d . . .
C60 C Uani 0.7536(3) 0.29871(8) 0.1688(3) 1.000 0.0302(10) d . . .
C61 C Uani 0.8333(3) 0.32548(8) 0.3710(2) 1.000 0.0262(10) d . . .
C62 C Uani 0.9315(3) 0.32380(9) 0.3407(3) 1.000 0.0328(11) d . . .
C63 C Uani 0.9875(3) 0.29671(10) 0.3466(3) 1.000 0.0397(13) d . . .
C64 C Uani 0.9448(3) 0.27098(10) 0.3835(4) 1.000 0.0450(14) d . . .
C65 C Uani 0.8481(3) 0.27243(10) 0.4139(4) 1.000 0.0519(16) d . . .
C66 C Uani 0.7916(3) 0.29965(9) 0.4085(3) 1.000 0.0394(13) d . . .
C67 C Uani 0.8963(3) 0.35423(9) 0.6018(3) 1.000 0.0324(11) d . . .
C68 C Uani 1.0032(3) 0.35478(12) 0.6029(3) 1.000 0.0480(16) d . . .
C69 C Uani 1.0629(4) 0.33046(13) 0.6386(4) 1.000 0.0594(16) d . . .
C70 C Uani 1.0173(4) 0.30633(11) 0.6770(4) 1.000 0.0696(18) d . . .
C71 C Uani 0.9109(5) 0.30605(12) 0.6816(5) 1.000 0.084(2) d . . .
C72 C Uani 0.8506(4) 0.32976(11) 0.6422(4) 1.000 0.0630(19) d . . .
C73 C Uani 0.8821(3) 0.41954(8) 0.6025(2) 1.000 0.0277(10) d . . .
C74 C Uani 0.9363(3) 0.44005(9) 0.5529(3) 1.000 0.0313(11) d . . .
C75 C Uani 0.9871(3) 0.46516(9) 0.5943(3) 1.000 0.0353(11) d . . .
C76 C Uani 0.9845(3) 0.46986(9) 0.6854(3) 1.000 0.0363(11) d . . .
C77 C Uani 0.9303(4) 0.44984(11) 0.7342(3) 1.000 0.0472(14) d . . .
C78 C Uani 0.8789(3) 0.42476(10) 0.6936(3) 1.000 0.0415(12) d . . .
F1 F Uani 0.7095(3) 0.44612(10) 0.3119(4) 0.670 0.0649(19) d DP A 1
F2 F Uani 0.8823(3) 0.44445(9) 0.2979(3) 0.670 0.0547(13) d DP A 1
F3 F Uani 0.8167(4) 0.48091(9) 0.3831(3) 0.670 0.0536(14) d DP A 1
F4 F Uani 0.7844(4) 0.48285(10) 0.2336(3) 0.670 0.0712(18) d DP A 1
B1 B Uani 0.7975(5) 0.46390(13) 0.3067(4) 0.670 0.0373(19) d DP A 1
F5 F Uiso 0.8086(10) 0.4831(3) 0.3719(7) 0.330 0.098(6) d DP B 2
F6 F Uiso 0.7056(6) 0.44439(18) 0.3196(6) 0.330 0.036(2) d DP B 2
F7 F Uiso 0.8517(7) 0.4555(3) 0.2544(7) 0.330 0.092(4) d DP B 2
F8 F Uiso 0.7150(8) 0.4876(2) 0.2382(7) 0.330 0.097(4) d DP B 2
B2 B Uiso 0.7699(9) 0.4677(3) 0.2957(8) 0.330 0.083(9) d DP B 2
Cl3 Cl Uani 0.7875(5) 0.50875(10) -0.0508(3) 0.500 0.1324(19) d DP . -1
Cl4 Cl Uani 0.9719(2) 0.50532(9) 0.0660(2) 0.500 0.0899(11) d DP . -1
C901 C Uani 0.8373(9) 0.5146(4) 0.0616(8) 0.500 0.079(5) d DP . -1
Cl5 Cl Uani 0.1198(3) 0.44415(11) 0.9158(2) 0.500 0.0955(16) d DP . 2
Cl6 Cl Uani 0.2265(2) 0.48958(7) 1.0358(3) 0.500 0.0611(12) d DP . 2
C902 C Uani 0.1828(14) 0.4797(3) 0.9240(9) 0.500 0.118(7) d DP . 2
Cl7 Cl Uani -0.0305(4) 0.35273(14) 0.8760(3) 0.490 0.134(2) d DP . -1
Cl8 Cl Uani 0.1336(3) 0.39636(12) 0.8695(4) 0.490 0.145(2) d DP . -1
C903 C Uiso 0.1032(7) 0.3584(2) 0.9002(7) 0.490 0.0465(17) d DP . -1
Cl9 Cl Uani 0.0652(11) 0.3162(3) 0.8954(11) 0.230 0.180(8) d DP . 2
Cl10 Cl Uani -0.1130(5) 0.3522(2) 0.8528(5) 0.230 0.093(3) d DP . 2
C904 C Uiso 0.0252(11) 0.3538(3) 0.8644(15) 0.230 0.0465(17) d DP . 2
Cl11 Cl Uani 0.1534(9) 0.3694(3) 0.8516(9) 0.280 0.250(5) d DP . 3
Cl12 Cl Uani -0.0476(8) 0.3752(3) 0.8980(11) 0.280 0.250(5) d DP . 3
C905 C Uiso 0.0747(9) 0.3758(4) 0.9376(9) 0.280 0.0465(17) d DP . 3
H1 H Uiso 0.58310 0.24350 -0.06880 1.000 0.0490 c R . .
H2 H Uiso 0.52470 0.25220 -0.23080 1.000 0.0520 c R . .
H3 H Uiso 0.58970 0.30390 -0.27510 1.000 0.0550 c R . .
H4 H Uiso 0.68830 0.32700 -0.13810 1.000 0.0620 c R . .
H5 H Uiso 0.68460 0.29000 -0.01270 1.000 0.0580 c R . .
H8 H Uiso 0.19040 0.26420 -0.12870 1.000 0.0550 c R . .
H9 H Uiso 0.35180 0.23610 -0.15860 1.000 0.0530 c R . .
H10 H Uiso 0.41330 0.20640 -0.02380 1.000 0.0590 c R . .
H11 H Uiso 0.28630 0.21410 0.09070 1.000 0.0660 c R . .
H12 H Uiso 0.14680 0.25040 0.02560 1.000 0.0630 c R . .
H15A H Uiso 0.57380 0.44340 0.42100 1.000 0.0310 c R . .
H15B H Uiso 0.45600 0.44790 0.43680 1.000 0.0310 c R . .
H16A H Uiso 0.41770 0.43470 0.26230 1.000 0.0270 c R . .
H16B H Uiso 0.53600 0.42830 0.25450 1.000 0.0270 c R . .
H17A H Uiso 0.75860 0.39910 0.25590 1.000 0.0300 c R . .
H17B H Uiso 0.85000 0.37610 0.24660 1.000 0.0300 c R . .
H18A H Uiso 0.90750 0.38450 0.42830 1.000 0.0320 c R . .
H18B H Uiso 0.81800 0.40880 0.41450 1.000 0.0320 c R . .
H20 H Uiso 0.54740 0.45230 0.73190 1.000 0.0470 c R . .
H21 H Uiso 0.63750 0.49270 0.80350 1.000 0.0540 c R . .
H22 H Uiso 0.75360 0.52100 0.72830 1.000 0.0460 c R . .
H23 H Uiso 0.77610 0.51000 0.57980 1.000 0.0430 c R . .
H24 H Uiso 0.68410 0.47000 0.50700 1.000 0.0370 c R . .
H26 H Uiso 0.41840 0.37610 0.62860 1.000 0.0420 c R . .
H27 H Uiso 0.25420 0.37330 0.68060 1.000 0.0640 c R . .
H28 H Uiso 0.15540 0.41700 0.69080 1.000 0.0660 c R . .
H29 H Uiso 0.21750 0.46370 0.64670 1.000 0.0560 c R . .
H30 H Uiso 0.37980 0.46700 0.59470 1.000 0.0420 c R . .
H32 H Uiso 0.37030 0.34550 0.41370 1.000 0.0340 c R . .
H33 H Uiso 0.20030 0.33270 0.43520 1.000 0.0460 c R . .
H34 H Uiso 0.07380 0.37010 0.42830 1.000 0.0510 c R . .
H35 H Uiso 0.11470 0.42040 0.39960 1.000 0.0500 c R . .
H36 H Uiso 0.28530 0.43360 0.37810 1.000 0.0380 c R . .
H38 H Uiso 0.29530 0.34470 0.19180 1.000 0.0370 c R . .
H39 H Uiso 0.11650 0.33920 0.19190 1.000 0.0520 c R . .
H40 H Uiso 0.00850 0.38110 0.16470 1.000 0.0570 c R . .
H41 H Uiso 0.07790 0.42880 0.13740 1.000 0.0510 c R . .
H42 H Uiso 0.25710 0.43420 0.13490 1.000 0.0390 c R . .
H44 H Uiso 0.56560 0.44660 0.12750 1.000 0.0370 c R . .
H45 H Uiso 0.57970 0.47770 0.00480 1.000 0.0460 c R . .
H46 H Uiso 0.47460 0.46980 -0.12640 1.000 0.0500 c R . .
H47 H Uiso 0.36000 0.42910 -0.13740 1.000 0.0470 c R . .
H48 H Uiso 0.34480 0.39720 -0.01550 1.000 0.0370 c R . .
H50 H Uiso 0.84110 0.41370 0.13400 1.000 0.0460 c R . .
H51 H Uiso 0.86910 0.44550 0.01420 1.000 0.0580 c R . .
H52 H Uiso 0.77530 0.43900 -0.12340 1.000 0.0600 c R . .
H53 H Uiso 0.65200 0.40010 -0.14220 1.000 0.0610 c R . .
H54 H Uiso 0.62490 0.36800 -0.02370 1.000 0.0480 c R . .
H56 H Uiso 0.89000 0.34690 0.06230 1.000 0.0470 c R . .
H57 H Uiso 0.98760 0.30320 0.04270 1.000 0.0590 c R . .
H58 H Uiso 0.94040 0.25700 0.10330 1.000 0.0590 c R . .
H59 H Uiso 0.79370 0.25400 0.18040 1.000 0.0500 c R . .
H60 H Uiso 0.69450 0.29750 0.19990 1.000 0.0360 c R . .
H62 H Uiso 0.96010 0.34110 0.31610 1.000 0.0390 c R . .
H63 H Uiso 1.05340 0.29580 0.32590 1.000 0.0480 c R . .
H64 H Uiso 0.98200 0.25270 0.38750 1.000 0.0540 c R . .
H65 H Uiso 0.81990 0.25500 0.43850 1.000 0.0630 c R . .
H66 H Uiso 0.72610 0.30050 0.42990 1.000 0.0470 c R . .
H68 H Uiso 1.03580 0.37160 0.57940 1.000 0.0570 c R . .
H69 H Uiso 1.13480 0.33070 0.63630 1.000 0.0710 c R . .
H70 H Uiso 1.05770 0.29000 0.70020 1.000 0.0830 c R . .
H71 H Uiso 0.87980 0.29010 0.71090 1.000 0.1010 c R . .
H72 H Uiso 0.77850 0.32910 0.64300 1.000 0.0760 c R . .
H74 H Uiso 0.93860 0.43700 0.49150 1.000 0.0370 c R . .
H75 H Uiso 1.02290 0.47880 0.56050 1.000 0.0420 c R . .
H76 H Uiso 1.01930 0.48650 0.71340 1.000 0.0440 c R . .
H77 H Uiso 0.92780 0.45310 0.79550 1.000 0.0560 c R . .
H78 H Uiso 0.84220 0.41140 0.72770 1.000 0.0500 c R . .
H90A H Uiso 0.80210 0.50140 0.10160 0.500 0.0950 c RP . -1
H90B H Uiso 0.82790 0.53580 0.07920 0.500 0.0950 c RP . -1
H90C H Uiso 0.13530 0.49550 0.89920 0.500 0.1410 c RP . 2
H90D H Uiso 0.24200 0.47930 0.88840 0.500 0.1410 c RP . 2
H90E H Uiso 0.14170 0.34380 0.86680 0.490 0.0560 c RP . -1
H90F H Uiso 0.12250 0.35520 0.96380 0.490 0.0560 c RP . -1
H90G H Uiso 0.05170 0.35970 0.80820 0.230 0.0560 c RP . 2
H90H H Uiso 0.04980 0.36840 0.91050 0.230 0.0560 c RP . 2
H90I H Uiso 0.08730 0.36000 0.98310 0.280 0.0560 c RP . 3
H90J H Uiso 0.09130 0.39550 0.96530 0.280 0.0560 c RP . 3

loop_
_atom_type_symbol
_atom_type_description
_atom_type_scat_dispersion_real
_atom_type_scat_dispersion_imag
_atom_type_scat_source
C C 0.0181 0.0091 ' International Tables Vol C Tables 4.2.6.8 and 6.1.1.4'
H H 0.0000 0.0000 ' International Tables Vol C Tables 4.2.6.8 and 6.1.1.4'
B B 0.0090 0.0039 ' International Tables Vol C Tables 4.2.6.8 and 6.1.1.4'
Cl Cl 0.3639 0.7018 ' International Tables Vol C Tables 4.2.6.8 and 6.1.1.4'
Cu Cu -1.9646 0.5888 ' International Tables Vol C Tables 4.2.6.8 and 6.1.1.4'
F F 0.0727 0.0534 ' International Tables Vol C Tables 4.2.6.8 and 6.1.1.4'
Mo Mo -0.0483 2.7339 ' International Tables Vol C Tables 4.2.6.8 and 6.1.1.4'
O O 0.0492 0.0322 ' International Tables Vol C Tables 4.2.6.8 and 6.1.1.4'
P P 0.2955 0.4335 ' International Tables Vol C Tables 4.2.6.8 and 6.1.1.4'

loop_
_geom_angle_atom_site_label_1
_geom_angle_atom_site_label_2
_geom_angle_atom_site_label_3
_geom_angle
_geom_angle_publ_flag
P1 Mo1 P2 49.16(3) yes
P1 Mo1 C8 137.18(12) yes
P1 Mo1 C9 136.77(12) yes
P1 Mo1 C10 149.10(13) yes
P1 Mo1 C11 163.59(12) yes
P1 Mo1 C12 151.02(13) yes
P1 Mo1 C13 81.95(11) yes
P1 Mo1 C14 72.85(12) yes
P2 Mo1 C8 89.86(12) yes
P2 Mo1 C9 108.49(11) yes
P2 Mo1 C10 142.67(11) yes
P2 Mo1 C11 142.19(13) yes
P2 Mo1 C12 106.14(13) yes
P2 Mo1 C13 87.54(11) yes
P2 Mo1 C14 121.51(12) yes
C8 Mo1 C9 34.63(16) yes
C8 Mo1 C10 58.04(17) yes
C8 Mo1 C11 58.46(16) yes
C8 Mo1 C12 34.83(15) yes
C8 Mo1 C13 112.18(15) yes
C8 Mo1 C14 141.90(16) yes
C9 Mo1 C10 34.18(15) yes
C9 Mo1 C11 57.71(16) yes
C9 Mo1 C12 57.95(17) yes
C9 Mo1 C13 139.42(16) yes
C9 Mo1 C14 109.00(17) yes
C10 Mo1 C11 35.45(17) yes
C10 Mo1 C12 59.21(18) yes
C10 Mo1 C13 120.35(16) yes
C10 Mo1 C14 84.55(17) yes
C11 Mo1 C12 36.05(18) yes
C11 Mo1 C13 86.53(16) yes
C11 Mo1 C14 95.99(17) yes
C12 Mo1 C13 82.05(16) yes
C12 Mo1 C14 131.67(17) yes
C13 Mo1 C14 91.84(16) yes
P1 Mo2 P2 48.99(3) yes
P1 Mo2 C1 104.46(11) yes
P1 Mo2 C2 139.29(11) yes
P1 Mo2 C3 144.17(12) yes
P1 Mo2 C4 108.46(12) yes
P1 Mo2 C5 89.06(11) yes
P1 Mo2 C6 120.76(14) yes
P1 Mo2 C7 90.63(13) yes
P2 Mo2 C1 137.13(12) yes
P2 Mo2 C2 150.08(12) yes
P2 Mo2 C3 162.50(12) yes
P2 Mo2 C4 150.51(12) yes
P2 Mo2 C5 137.57(11) yes
P2 Mo2 C6 72.36(14) yes
P2 Mo2 C7 78.59(14) yes
C1 Mo2 C2 34.89(16) yes
C1 Mo2 C3 58.79(16) yes
C1 Mo2 C4 58.42(17) yes
C1 Mo2 C5 35.05(17) yes
C1 Mo2 C6 114.80(18) yes
C1 Mo2 C7 141.87(19) yes
C2 Mo2 C3 35.61(15) yes
C2 Mo2 C4 58.99(17) yes
C2 Mo2 C5 58.26(16) yes
C2 Mo2 C6 87.81(18) yes
C2 Mo2 C7 122.65(17) yes
C3 Mo2 C4 35.91(16) yes
C3 Mo2 C5 58.66(16) yes
C3 Mo2 C6 94.84(18) yes
C3 Mo2 C7 88.58(18) yes
C4 Mo2 C5 34.66(16) yes
C4 Mo2 C6 129.42(18) yes
C4 Mo2 C7 83.70(19) yes
C5 Mo2 C6 146.07(18) yes
C5 Mo2 C7 112.80(19) yes
C6 Mo2 C7 84.8(2) yes
Cl2 Cu1 P3 120.90(4) yes
Cl2 Cu1 P8 117.64(4) yes
P3 Cu1 P8 120.06(4) yes
Cl1 Cu2 Cl2 100.75(3) yes
Cl1 Cu2 P4 108.61(3) yes
Cl1 Cu2 P7 106.16(3) yes
Cl2 Cu2 P4 108.68(3) yes
Cl2 Cu2 P7 108.14(3) yes
P4 Cu2 P7 122.36(4) yes
Cl1 Cu3 P1 103.11(3) yes
Cl1 Cu3 P5 112.73(3) yes
Cl1 Cu3 P6 109.09(3) yes
P1 Cu3 P5 109.08(4) yes
P1 Cu3 P6 110.78(4) yes
P5 Cu3 P6 111.73(3) yes
Cu2 Cl1 Cu3 90.07(3) yes
Cu1 Cl2 Cu2 72.60(3) yes
Mo1 P1 Mo2 73.54(3) yes
Mo1 P1 Cu3 138.90(4) yes
Mo1 P1 P2 63.64(4) yes
Mo2 P1 Cu3 145.82(5) yes
Mo2 P1 P2 68.16(4) yes
Cu3 P1 P2 128.87(5) yes
Mo1 P2 Mo2 72.95(3) yes
Mo1 P2 P1 67.20(4) yes
Mo2 P2 P1 62.85(4) yes
Cu1 P3 C15 106.01(12) yes
Cu1 P3 C19 115.41(13) yes
Cu1 P3 C25 120.74(12) yes
C15 P3 C19 104.06(15) yes
C15 P3 C25 104.36(16) yes
C19 P3 C25 104.56(16) yes
Cu2 P4 C15 118.30(12) yes
Cu2 P4 C16 115.91(11) yes
Cu2 P4 C31 113.55(12) yes
C15 P4 C16 97.56(14) yes
C15 P4 C31 104.53(16) yes
C16 P4 C31 104.95(16) yes
Cu3 P5 C16 114.35(11) yes
Cu3 P5 C37 118.48(12) yes
Cu3 P5 C43 114.64(11) yes
C16 P5 C37 103.13(16) yes
C16 P5 C43 101.90(14) yes
C37 P5 C43 102.19(16) yes
Cu3 P6 C17 117.66(12) yes
Cu3 P6 C49 114.98(13) yes
Cu3 P6 C55 114.56(12) yes
C17 P6 C49 101.49(16) yes
C17 P6 C55 102.66(16) yes
C49 P6 C55 103.51(16) yes
Cu2 P7 C17 112.41(13) yes
Cu2 P7 C18 116.29(12) yes
Cu2 P7 C61 119.09(12) yes
C17 P7 C18 97.94(15) yes
C17 P7 C61 104.73(15) yes
C18 P7 C61 103.74(16) yes
Cu1 P8 C18 106.29(13) yes
Cu1 P8 C67 117.19(13) yes
Cu1 P8 C73 119.69(13) yes
C18 P8 C67 106.76(18) yes
C18 P8 C73 103.07(15) yes
C67 P8 C73 102.41(17) yes
Mo2 C1 C2 71.2(3) yes
Mo2 C1 C5 72.0(3) yes
C2 C1 C5 107.4(4) no
Mo2 C2 C1 73.9(3) yes
Mo2 C2 C3 71.3(3) yes
C1 C2 C3 108.5(4) no
Mo2 C3 C2 73.1(3) yes
Mo2 C3 C4 72.4(3) yes
C2 C3 C4 107.1(4) no
Mo2 C4 C3 71.7(3) yes
Mo2 C4 C5 74.1(3) yes
C3 C4 C5 108.3(4) no
Mo2 C5 C1 72.9(3) yes
Mo2 C5 C4 71.2(3) yes
C1 C5 C4 108.7(4) no
Mo2 C6 O1 177.4(4) yes
Mo2 C7 O2 175.5(4) yes
Mo1 C8 C9 73.2(3) yes
Mo1 C8 C12 71.1(3) yes
C9 C8 C12 108.1(4) no
Mo1 C9 C8 72.2(3) yes
Mo1 C9 C10 71.1(2) yes
C8 C9 C10 109.1(4) no
Mo1 C10 C9 74.8(2) yes
Mo1 C10 C11 71.0(2) yes
C9 C10 C11 107.8(4) no
Mo1 C11 C10 73.6(3) yes
Mo1 C11 C12 73.1(3) yes
C10 C11 C12 108.2(4) no
Mo1 C12 C8 74.1(3) yes
Mo1 C12 C11 70.9(3) yes
C8 C12 C11 106.9(4) no
Mo1 C13 O3 172.5(4) yes
Mo1 C14 O4 174.6(4) yes
P3 C15 P4 111.25(18) yes
P4 C16 P5 115.15(16) yes
P6 C17 P7 116.68(18) yes
P7 C18 P8 113.76(19) yes
P3 C19 C20 119.1(3) yes
P3 C19 C24 121.1(3) yes
C20 C19 C24 119.4(3) no
C19 C20 C21 120.6(4) no
C20 C21 C22 120.0(4) no
C21 C22 C23 119.9(4) no
C22 C23 C24 120.3(4) no
C19 C24 C23 119.9(4) no
P3 C25 C26 118.5(3) yes
P3 C25 C30 122.0(3) yes
C26 C25 C30 119.5(4) no
C25 C26 C27 119.5(4) no
C26 C27 C28 120.3(5) no
C27 C28 C29 120.1(5) no
C28 C29 C30 120.3(4) no
C25 C30 C29 120.2(4) no
P4 C31 C32 118.0(3) yes
P4 C31 C36 121.9(3) yes
C32 C31 C36 120.1(4) no
C31 C32 C33 120.0(4) no
C32 C33 C34 119.8(4) no
C33 C34 C35 120.8(4) no
C34 C35 C36 119.6(4) no
C31 C36 C35 119.7(4) no
P5 C37 C38 118.5(3) yes
P5 C37 C42 121.6(3) yes
C38 C37 C42 119.9(4) no
C37 C38 C39 119.8(4) no
C38 C39 C40 120.3(4) no
C39 C40 C41 120.3(4) no
C40 C41 C42 119.5(4) no
C37 C42 C41 120.2(4) no
P5 C43 C44 122.8(3) yes
P5 C43 C48 118.6(3) yes
C44 C43 C48 118.5(3) no
C43 C44 C45 120.4(4) no
C44 C45 C46 120.6(4) no
C45 C46 C47 119.8(4) no
C46 C47 C48 120.4(4) no
C43 C48 C47 120.2(4) no
P6 C49 C50 123.9(3) yes
P6 C49 C54 116.6(3) yes
C50 C49 C54 119.5(4) no
C49 C50 C51 119.5(4) no
C50 C51 C52 120.9(4) no
C51 C52 C53 119.6(4) no
C52 C53 C54 119.9(4) no
C49 C54 C53 120.7(4) no
P6 C55 C56 123.1(3) yes
P6 C55 C60 117.1(3) yes
C56 C55 C60 119.7(3) no
C55 C56 C57 120.0(4) no
C56 C57 C58 120.1(5) no
C57 C58 C59 120.2(4) no
C58 C59 C60 120.3(4) no
C55 C60 C59 119.7(4) no
P7 C61 C62 122.7(3) yes
P7 C61 C66 118.0(3) yes
C62 C61 C66 119.3(3) no
C61 C62 C63 120.8(4) no
C62 C63 C64 119.5(4) no
C63 C64 C65 120.2(4) no
C64 C65 C66 120.6(4) no
C61 C66 C65 119.7(4) no
P8 C67 C68 122.3(3) yes
P8 C67 C72 119.3(3) yes
C68 C67 C72 118.3(4) no
C67 C68 C69 120.7(4) no
C68 C69 C70 120.5(5) no
C69 C70 C71 119.9(5) no
C70 C71 C72 119.5(5) no
C67 C72 C71 120.9(5) no
P8 C73 C74 123.9(3) yes
P8 C73 C78 117.3(3) yes
C74 C73 C78 118.7(3) no
C73 C74 C75 120.5(4) no
C74 C75 C76 120.2(4) no
C75 C76 C77 119.4(4) no
C76 C77 C78 121.0(4) no
C73 C78 C77 120.2(4) no
Mo2 C1 H1 122.00 no
C2 C1 H1 126.00 no
C5 C1 H1 126.00 no
Mo2 C2 H2 121.00 no
C1 C2 H2 126.00 no
C3 C2 H2 126.00 no
Mo2 C3 H3 120.00 no
C2 C3 H3 126.00 no
C4 C3 H3 126.00 no
Mo2 C4 H4 120.00 no
C3 C4 H4 126.00 no
C5 C4 H4 126.00 no
Mo2 C5 H5 122.00 no
C1 C5 H5 126.00 no
C4 C5 H5 126.00 no
Mo1 C8 H8 122.00 no
C9 C8 H8 126.00 no
C12 C8 H8 126.00 no
Mo1 C9 H9 123.00 no
C8 C9 H9 125.00 no
C10 C9 H9 125.00 no
Mo1 C10 H10 120.00 no
C9 C10 H10 126.00 no
C11 C10 H10 126.00 no
Mo1 C11 H11 119.00 no
C10 C11 H11 126.00 no
C12 C11 H11 126.00 no
Mo1 C12 H12 120.00 no
C8 C12 H12 127.00 no
C11 C12 H12 127.00 no
P3 C15 H15A 109.00 no
P3 C15 H15B 109.00 no
P4 C15 H15A 109.00 no
P4 C15 H15B 109.00 no
H15A C15 H15B 108.00 no
P4 C16 H16A 108.00 no
P4 C16 H16B 109.00 no
P5 C16 H16A 108.00 no
P5 C16 H16B 108.00 no
H16A C16 H16B 107.00 no
P6 C17 H17A 108.00 no
P6 C17 H17B 108.00 no
P7 C17 H17A 108.00 no
P7 C17 H17B 108.00 no
H17A C17 H17B 107.00 no
P7 C18 H18A 109.00 no
P7 C18 H18B 109.00 no
P8 C18 H18A 109.00 no
P8 C18 H18B 109.00 no
H18A C18 H18B 108.00 no
C19 C20 H20 120.00 no
C21 C20 H20 120.00 no
C20 C21 H21 120.00 no
C22 C21 H21 120.00 no
C21 C22 H22 120.00 no
C23 C22 H22 120.00 no
C22 C23 H23 120.00 no
C24 C23 H23 120.00 no
C19 C24 H24 120.00 no
C23 C24 H24 120.00 no
C25 C26 H26 120.00 no
C27 C26 H26 120.00 no
C26 C27 H27 120.00 no
C28 C27 H27 120.00 no
C27 C28 H28 120.00 no
C29 C28 H28 120.00 no
C28 C29 H29 120.00 no
C30 C29 H29 120.00 no
C25 C30 H30 120.00 no
C29 C30 H30 120.00 no
C31 C32 H32 120.00 no
C33 C32 H32 120.00 no
C32 C33 H33 120.00 no
C34 C33 H33 120.00 no
C33 C34 H34 120.00 no
C35 C34 H34 120.00 no
C34 C35 H35 120.00 no
C36 C35 H35 120.00 no
C31 C36 H36 120.00 no
C35 C36 H36 120.00 no
C37 C38 H38 120.00 no
C39 C38 H38 120.00 no
C38 C39 H39 120.00 no
C40 C39 H39 120.00 no
C39 C40 H40 120.00 no
C41 C40 H40 120.00 no
C40 C41 H41 120.00 no
C42 C41 H41 120.00 no
C37 C42 H42 120.00 no
C41 C42 H42 120.00 no
C43 C44 H44 120.00 no
C45 C44 H44 120.00 no
C44 C45 H45 120.00 no
C46 C45 H45 120.00 no
C45 C46 H46 120.00 no
C47 C46 H46 120.00 no
C46 C47 H47 120.00 no
C48 C47 H47 120.00 no
C43 C48 H48 120.00 no
C47 C48 H48 120.00 no
C49 C50 H50 120.00 no
C51 C50 H50 120.00 no
C50 C51 H51 119.00 no
C52 C51 H51 120.00 no
C51 C52 H52 120.00 no
C53 C52 H52 120.00 no
C52 C53 H53 120.00 no
C54 C53 H53 120.00 no
C49 C54 H54 120.00 no
C53 C54 H54 120.00 no
C55 C56 H56 120.00 no
C57 C56 H56 120.00 no
C56 C57 H57 120.00 no
C58 C57 H57 120.00 no
C57 C58 H58 120.00 no
C59 C58 H58 120.00 no
C58 C59 H59 120.00 no
C60 C59 H59 120.00 no
C55 C60 H60 120.00 no
C59 C60 H60 120.00 no
C61 C62 H62 120.00 no
C63 C62 H62 120.00 no
C62 C63 H63 120.00 no
C64 C63 H63 120.00 no
C63 C64 H64 120.00 no
C65 C64 H64 120.00 no
C64 C65 H65 120.00 no
C66 C65 H65 120.00 no
C61 C66 H66 120.00 no
C65 C66 H66 120.00 no
C67 C68 H68 120.00 no
C69 C68 H68 120.00 no
C68 C69 H69 120.00 no
C70 C69 H69 120.00 no
C69 C70 H70 120.00 no
C71 C70 H70 120.00 no
C70 C71 H71 120.00 no
C72 C71 H71 120.00 no
C67 C72 H72 120.00 no
C71 C72 H72 119.00 no
C73 C74 H74 120.00 no
C75 C74 H74 120.00 no
C74 C75 H75 120.00 no
C76 C75 H75 120.00 no
C75 C76 H76 120.00 no
C77 C76 H76 120.00 no
C76 C77 H77 120.00 no
C78 C77 H77 120.00 no
C73 C78 H78 120.00 no
C77 C78 H78 120.00 no
F1 B1 F2 108.6(4) yes
F1 B1 F3 110.2(5) yes
F1 B1 F4 109.9(5) yes
F2 B1 F3 108.9(5) yes
F2 B1 F4 109.3(5) yes
F3 B1 F4 109.9(5) yes
F5 B2 F6 109.0(10) yes
F5 B2 F7 109.0(11) yes
F5 B2 F8 109.8(11) yes
F6 B2 F7 109.6(11) yes
F6 B2 F8 109.9(10) yes
F7 B2 F8 109.6(10) yes
Cl3 C901 Cl4 105.8(7) yes
Cl3 C901 H90A 111.00 no
Cl3 C901 H90B 111.00 no
Cl4 C901 H90A 111.00 no
Cl4 C901 H90B 111.00 no
H90A C901 H90B 109.00 no
Cl5 C902 Cl6 112.8(8) yes
Cl5 C902 H90C 109.00 no
Cl5 C902 H90D 109.00 no
Cl6 C902 H90C 109.00 no
Cl6 C902 H90D 109.00 no
H90C C902 H90D 108.00 no
Cl7 C903 Cl8 108.4(5) yes
Cl7 C903 H90E 110.00 no
Cl7 C903 H90F 110.00 no
Cl8 C903 H90E 110.00 no
Cl8 C903 H90F 110.00 no
H90E C903 H90F 108.00 no
Cl9 C904 Cl10 104.8(9) yes
Cl9 C904 H90G 111.00 no
Cl9 C904 H90H 111.00 no
Cl10 C904 H90G 111.00 no
Cl10 C904 H90H 111.00 no
H90G C904 H90H 109.00 no
Cl11 C905 Cl12 109.9(10) yes
Cl11 C905 H90I 110.00 no
Cl11 C905 H90J 110.00 no
Cl12 C905 H90I 110.00 no
Cl12 C905 H90J 110.00 no
H90I C905 H90J 108.00 no

loop_
_geom_bond_atom_site_label_1
_geom_bond_atom_site_label_2
_geom_bond_distance
_geom_bond_publ_flag
Mo1 P1 2.5430(10) yes
Mo1 P2 2.4717(9) yes
Mo1 C8 2.351(4) yes
Mo1 C9 2.364(4) yes
Mo1 C10 2.318(4) yes
Mo1 C11 2.284(5) yes
Mo1 C12 2.313(5) yes
Mo1 C13 2.005(3) yes
Mo1 C14 1.990(4) yes
Mo2 P1 2.4607(9) yes
Mo2 P2 2.5669(12) yes
Mo2 C1 2.361(5) yes
Mo2 C2 2.326(4) yes
Mo2 C3 2.303(5) yes
Mo2 C4 2.313(5) yes
Mo2 C5 2.349(5) yes
Mo2 C6 1.989(5) yes
Mo2 C7 2.003(4) yes
Cu1 Cl2 2.2598(9) yes
Cu1 P3 2.2291(10) yes
Cu1 P8 2.2369(9) yes
Cu2 Cl1 2.3814(9) yes
Cu2 Cl2 2.5176(10) yes
Cu2 P4 2.2593(9) yes
Cu2 P7 2.2446(9) yes
Cu3 Cl1 2.3635(9) yes
Cu3 P1 2.3692(10) yes
Cu3 P5 2.2666(9) yes
Cu3 P6 2.2767(9) yes
Cl3 C901 1.762(13) yes
Cl4 C901 1.776(12) yes
Cl5 C902 1.747(15) yes
Cl6 C902 1.768(14) yes
Cl7 C903 1.745(10) yes
Cl8 C903 1.769(10) yes
Cl9 C904 1.766(19) yes
Cl10 C904 1.775(16) yes
Cl11 C905 1.731(18) yes
Cl12 C905 1.633(16) yes
P1 P2 2.0869(15) yes
P3 C15 1.837(3) yes
P3 C25 1.819(4) yes
P3 C19 1.831(4) yes
P4 C15 1.848(3) yes
P4 C31 1.827(4) yes
P4 C16 1.846(3) yes
P5 C16 1.838(3) yes
P5 C37 1.826(4) yes
P5 C43 1.828(3) yes
P6 C55 1.826(4) yes
P6 C49 1.835(4) yes
P6 C17 1.836(3) yes
P7 C17 1.839(3) yes
P7 C61 1.833(4) yes
P7 C18 1.845(4) yes
P8 C73 1.826(4) yes
P8 C18 1.833(3) yes
P8 C67 1.831(4) yes
F1 B1 1.381(7) yes
F2 B1 1.398(7) yes
F3 B1 1.365(7) yes
F4 B1 1.368(7) yes
F5 B2 1.376(17) yes
F6 B2 1.378(15) yes
F7 B2 1.376(16) yes
F8 B2 1.371(16) yes
O1 C6 1.140(6) yes
O2 C7 1.122(6) yes
O3 C13 1.123(5) yes
O4 C14 1.146(5) yes
C1 C5 1.419(7) no
C1 C2 1.406(6) no
C2 C3 1.416(6) no
C3 C4 1.423(7) no
C4 C5 1.389(7) no
C8 C12 1.397(6) no
C8 C9 1.404(6) no
C9 C10 1.377(6) no
C10 C11 1.402(7) no
C11 C12 1.423(7) no
C19 C24 1.391(5) no
C19 C20 1.385(5) no
C20 C21 1.391(6) no
C21 C22 1.377(6) no
C22 C23 1.387(6) no
C23 C24 1.392(6) no
C25 C26 1.382(5) no
C25 C30 1.396(5) no
C26 C27 1.393(7) no
C27 C28 1.377(8) no
C28 C29 1.373(7) no
C29 C30 1.375(6) no
C31 C36 1.386(5) no
C31 C32 1.383(5) no
C32 C33 1.379(6) no
C33 C34 1.375(6) no
C34 C35 1.377(6) no
C35 C36 1.388(6) no
C37 C42 1.388(5) no
C37 C38 1.385(5) no
C38 C39 1.386(6) no
C39 C40 1.381(7) no
C40 C41 1.382(7) no
C41 C42 1.393(6) no
C43 C48 1.397(5) no
C43 C44 1.398(5) no
C44 C45 1.377(6) no
C45 C46 1.378(6) no
C46 C47 1.374(7) no
C47 C48 1.387(5) no
C49 C54 1.393(6) no
C49 C50 1.383(5) no
C50 C51 1.393(7) no
C51 C52 1.379(7) no
C52 C53 1.386(7) no
C53 C54 1.382(6) no
C55 C56 1.391(5) no
C55 C60 1.393(5) no
C56 C57 1.384(6) no
C57 C58 1.384(7) no
C58 C59 1.379(6) no
C59 C60 1.388(5) no
C61 C62 1.384(5) no
C61 C66 1.387(5) no
C62 C63 1.381(6) no
C63 C64 1.385(6) no
C64 C65 1.366(6) no
C65 C66 1.390(6) no
C67 C68 1.376(5) no
C67 C72 1.383(7) no
C68 C69 1.387(7) no
C69 C70 1.357(8) no
C70 C71 1.379(8) no
C71 C72 1.391(8) no
C73 C78 1.385(5) no
C73 C74 1.389(5) no
C74 C75 1.391(6) no
C75 C76 1.381(6) no
C76 C77 1.368(6) no
C77 C78 1.388(6) no
C1 H1 0.9300 no
C2 H2 0.9300 no
C3 H3 0.9300 no
C4 H4 0.9300 no
C5 H5 0.9300 no
C8 H8 0.9300 no
C9 H9 0.9300 no
C10 H10 0.9300 no
C11 H11 0.9300 no
C12 H12 0.9300 no
C15 H15A 0.9700 no
C15 H15B 0.9700 no
C16 H16B 0.9700 no
C16 H16A 0.9700 no
C17 H17A 0.9700 no
C17 H17B 0.9700 no
C18 H18B 0.9700 no
C18 H18A 0.9700 no
C20 H20 0.9300 no
C21 H21 0.9300 no
C22 H22 0.9300 no
C23 H23 0.9300 no
C24 H24 0.9300 no
C26 H26 0.9300 no
C27 H27 0.9300 no
C28 H28 0.9300 no
C29 H29 0.9300 no
C30 H30 0.9300 no
C32 H32 0.9300 no
C33 H33 0.9300 no
C34 H34 0.9300 no
C35 H35 0.9300 no
C36 H36 0.9300 no
C38 H38 0.9300 no
C39 H39 0.9300 no
C40 H40 0.9300 no
C41 H41 0.9300 no
C42 H42 0.9300 no
C44 H44 0.9300 no
C45 H45 0.9300 no
C46 H46 0.9300 no
C47 H47 0.9300 no
C48 H48 0.9300 no
C50 H50 0.9300 no
C51 H51 0.9300 no
C52 H52 0.9300 no
C53 H53 0.9300 no
C54 H54 0.9300 no
C56 H56 0.9300 no
C57 H57 0.9300 no
C58 H58 0.9300 no
C59 H59 0.9300 no
C60 H60 0.9300 no
C62 H62 0.9300 no
C63 H63 0.9300 no
C64 H64 0.9300 no
C65 H65 0.9300 no
C66 H66 0.9300 no
C68 H68 0.9300 no
C69 H69 0.9300 no
C70 H70 0.9300 no
C71 H71 0.9300 no
C72 H72 0.9300 no
C74 H74 0.9300 no
C75 H75 0.9300 no
C76 H76 0.9300 no
C77 H77 0.9300 no
C78 H78 0.9300 no
C901 H90A 0.9700 no
C901 H90B 0.9700 no
C902 H90D 0.9700 no
C902 H90C 0.9700 no
C903 H90F 0.9700 no
C903 H90E 0.9700 no
C904 H90H 0.9700 no
C904 H90G 0.9700 no
C905 H90I 0.9700 no
C905 H90J 0.9700 no

loop_
_geom_hbond_atom_site_label_D
_geom_hbond_atom_site_label_H
_geom_hbond_atom_site_label_A
_geom_hbond_distance_DH
_geom_hbond_distance_HA
_geom_hbond_distance_DA
_geom_hbond_angle_DHA
_geom_hbond_site_symmetry_A
_geom_hbond_publ_flag
C2 H2 O4 0.9300 2.5300 3.030(5) 114.00 4_554 yes
C9 H9 O3 0.9300 2.5500 3.148(5) 122.00 4_554 yes
C10 H10 Cl2 0.9300 2.7800 3.690(5) 165.00 4_554 yes
C11 H11 O1 0.9300 2.3700 3.283(5) 165.00 4_555 yes
C15 H15A F1 0.9700 2.5000 3.375(6) 150.00 . yes
C16 H16B F1 0.9700 2.4500 3.336(6) 152.00 . yes
C17 H17A F1 0.9700 2.3200 3.249(5) 159.00 . yes
C18 H18B F2 0.9700 2.5300 3.294(5) 136.00 . yes
C29 H29 F3 0.9300 2.4800 3.334(6) 152.00 3_666 yes
C38 H38 O3 0.9300 2.5600 3.284(5) 135.00 . yes
C42 H42 Cl3 0.9300 2.8200 3.610(6) 144.00 3_665 yes

loop_
_geom_torsion_atom_site_label_1
_geom_torsion_atom_site_label_2
_geom_torsion_atom_site_label_3
_geom_torsion_atom_site_label_4
_geom_torsion
_geom_torsion_publ_flag
C8 Mo1 C9 C10 -118.3(4) no
C11 Mo1 C9 C10 -38.3(3) no
C12 Mo1 C9 C10 -81.2(3) no
C13 Mo1 C9 C10 -70.3(4) no
C14 Mo1 C9 C10 46.7(3) no
C8 Mo1 P2 Mo2 -99.19(10) no
C9 Mo1 P2 Mo2 -69.46(13) no
C10 Mo1 P2 Mo2 -70.4(2) no
P1 Mo1 C10 C9 -93.7(3) no
P2 Mo1 C10 C9 1.5(4) no
C8 Mo1 C10 C9 36.1(3) no
P2 Mo1 P1 Mo2 -73.35(4) no
C8 Mo1 P1 Mo2 -52.97(16) no
C9 Mo1 P1 Mo2 -1.25(18) no
C10 Mo1 P1 Mo2 53.7(2) no
C12 Mo1 P1 Mo2 -110.0(2) no
C13 Mo1 P1 Mo2 -167.06(11) no
C14 Mo1 P1 Mo2 98.49(13) no
P2 Mo1 P1 Cu3 119.83(8) no
C8 Mo1 P1 Cu3 140.21(16) no
C9 Mo1 P1 Cu3 -168.08(18) no
C10 Mo1 P1 Cu3 -113.1(2) no
C12 Mo1 P1 Cu3 83.2(2) no
C13 Mo1 P1 Cu3 26.11(12) no
C14 Mo1 P1 Cu3 -68.34(15) no
C8 Mo1 P1 P2 20.38(16) no
C9 Mo1 P1 P2 72.10(18) no
C10 Mo1 P1 P2 127.0(2) no
C12 Mo1 P1 P2 -36.7(2) no
C13 Mo1 P1 P2 -93.72(11) no
C14 Mo1 P1 P2 171.84(14) no
P2 Mo1 C11 C12 -0.2(4) no
C8 Mo1 C11 C12 -37.5(3) no
C9 Mo1 C11 C12 -78.6(3) no
C10 Mo1 C11 C12 -115.5(4) no
C13 Mo1 C11 C12 81.2(3) no
C14 Mo1 C11 C12 172.7(3) no
P2 Mo1 C8 C9 124.2(3) no
C10 Mo1 C8 C9 -35.7(3) no
C11 Mo1 C8 C9 -77.6(3) no
P1 Mo1 C12 C8 93.2(3) no
P2 Mo1 C12 C8 65.1(3) no
C9 Mo1 C12 C8 -36.9(3) no
C10 Mo1 C12 C8 -77.1(3) no
C11 Mo1 C12 C8 -114.7(4) no
C13 Mo1 C12 C8 150.2(3) no
C14 Mo1 C12 C8 -124.4(3) no
P1 Mo1 C12 C11 -152.1(2) no
P2 Mo1 C12 C11 179.9(2) no
C8 Mo1 C12 C11 114.7(4) no
C9 Mo1 C12 C11 77.8(3) no
C10 Mo1 C12 C11 37.6(3) no
C13 Mo1 C12 C11 -95.1(3) no
C14 Mo1 C12 C11 -9.7(4) no
C13 Mo1 C10 C11 19.4(3) no
C14 Mo1 C10 C11 108.4(3) no
P1 Mo1 C9 C8 -110.1(3) no
P2 Mo1 C9 C8 -60.8(3) no
C10 Mo1 C9 C8 118.3(4) no
C11 Mo1 C9 C8 80.0(3) no
C12 Mo1 C9 C8 37.1(3) no
C13 Mo1 C9 C8 48.0(4) no
C14 Mo1 C9 C8 165.0(3) no
P1 Mo1 C9 C10 131.6(3) no
P2 Mo1 C9 C10 -179.0(3) no
C13 Mo1 P2 P1 81.49(11) no
C14 Mo1 P2 P1 -9.16(15) no
P1 Mo1 P2 Mo2 67.12(4) no
P1 Mo1 C8 C9 108.9(3) no
C12 Mo1 C10 C11 -38.2(3) no
C10 Mo1 P2 P1 -137.5(2) no
C11 Mo1 P2 Mo2 -130.26(19) no
C12 Mo1 P2 Mo2 -130.41(12) no
C13 Mo1 P2 Mo2 148.61(11) no
C14 Mo1 P2 Mo2 57.96(15) no
C8 Mo1 P2 P1 -166.31(11) no
C9 Mo1 P2 P1 -136.58(14) no
C8 Mo1 C11 C10 78.0(3) no
C11 Mo1 P2 P1 162.62(19) no
C12 Mo1 P2 P1 162.48(12) no
C14 Mo1 C11 C10 -71.8(3) no
C13 Mo1 C8 C12 -32.1(3) no
C8 Mo1 C10 C11 -79.2(3) no
C9 Mo1 C10 C11 -115.4(4) no
P2 Mo1 C10 C11 -113.9(3) no
C9 Mo1 C11 C10 36.9(3) no
C12 Mo1 C11 C10 115.5(4) no
C13 Mo1 C11 C10 -163.3(3) no
C12 Mo1 C8 C9 -116.5(4) no
C13 Mo1 C8 C9 -148.6(3) no
P2 Mo1 C11 C10 115.2(3) no
C14 Mo1 C8 C9 -23.4(4) no
P1 Mo1 C8 C12 -134.6(3) no
P2 Mo1 C8 C12 -119.4(3) no
C9 Mo1 C8 C12 116.5(4) no
C11 Mo1 C8 C12 38.9(3) no
C13 Mo1 C10 C9 134.8(3) no
C14 Mo1 C8 C12 93.1(4) no
C14 Mo1 C10 C9 -136.3(3) no
P1 Mo1 C10 C11 150.9(2) no
C12 Mo1 C10 C9 77.2(3) no
C11 Mo1 C10 C9 115.4(4) no
C10 Mo1 C8 C12 80.8(3) no
C4 Mo2 C3 C2 114.8(4) no
C6 Mo2 P2 Mo1 98.30(15) no
P2 Mo2 C4 C3 -149.5(2) no
C1 Mo2 C3 C2 36.8(3) no
C1 Mo2 P2 P1 63.23(17) no
C7 Mo2 P1 Mo1 141.88(15) no
P2 Mo2 P1 Cu3 -127.82(9) no
C6 Mo2 P1 Mo1 57.60(16) no
C6 Mo2 C5 C4 81.4(4) no
P1 Mo2 C4 C3 175.1(2) no
C2 Mo2 P1 Mo1 -70.98(19) no
C3 Mo2 P1 P2 162.69(19) no
C4 Mo2 P1 P2 157.80(13) no
C5 Mo2 P1 P2 -172.97(12) no
C7 Mo2 P2 Mo1 -173.63(14) no
C7 Mo2 P1 P2 74.23(15) no
C5 Mo2 C3 C2 78.0(3) no
C6 Mo2 C3 C2 -79.4(3) no
C7 Mo2 C3 C2 -164.0(3) no
P1 Mo2 C3 C4 -7.9(4) no
C1 Mo2 C3 C4 -78.0(3) no
P1 Mo2 C3 C2 106.9(3) no
C3 Mo2 C5 C4 38.1(3) no
C7 Mo2 C3 C4 81.2(3) no
P2 Mo2 P1 Mo1 67.64(3) no
C7 Mo2 C5 C4 -35.2(3) no
C1 Mo2 P1 Mo1 -73.51(12) no
P1 Mo2 P2 Mo1 -72.65(4) no
C3 Mo2 P1 Mo1 -129.67(19) no
P1 Mo2 C2 C1 -4.3(4) no
P2 Mo2 C2 C1 -94.4(3) no
C1 Mo2 C4 C3 79.2(3) no
C2 Mo2 C4 C3 38.1(3) no
C5 Mo2 C4 C3 116.0(4) no
C6 Mo2 C4 C3 -18.4(4) no
C7 Mo2 C4 C3 -96.3(3) no
C2 Mo2 C3 C4 -114.8(4) no
C5 Mo2 C3 C4 -36.8(3) no
C6 Mo2 C3 C4 165.8(3) no
C2 Mo2 C5 C4 80.2(3) no
C1 Mo2 C5 C4 117.3(4) no
C7 Mo2 C2 C3 19.1(4) no
C6 Mo2 C2 C3 101.4(3) no
C1 Mo2 P2 Mo1 -9.43(17) no
C2 Mo2 P2 Mo1 47.5(2) no
C4 Mo2 P2 Mo1 -119.4(2) no
C5 Mo2 P2 Mo1 -62.21(18) no
P1 Mo2 C1 C5 -66.6(3) no
P2 Mo2 C1 C5 -110.7(3) no
C2 Mo2 C1 C5 116.3(4) no
C2 Mo2 P2 P1 120.2(2) no
C4 Mo2 P2 P1 -46.7(2) no
C5 Mo2 P2 P1 10.45(18) no
C6 Mo2 P2 P1 170.95(15) no
C7 Mo2 P2 P1 -100.98(14) no
P2 Mo2 C5 C4 -133.3(2) no
C7 Mo2 C1 C5 43.7(4) no
C2 Mo2 C4 C5 -77.9(3) no
C1 Mo2 P1 P2 -141.16(13) no
C2 Mo2 P1 P2 -138.62(19) no
C3 Mo2 C1 C2 -37.5(3) no
C4 Mo2 C1 C2 -79.9(3) no
C3 Mo2 C2 C1 116.5(4) no
C4 Mo2 C2 C1 78.1(3) no
C5 Mo2 C2 C1 37.3(3) no
C6 Mo2 C2 C1 -142.1(3) no
C7 Mo2 C2 C1 135.6(3) no
P1 Mo2 C2 C3 -120.8(2) no
P2 Mo2 C2 C3 149.1(2) no
C1 Mo2 C2 C3 -116.5(4) no
C4 Mo2 C2 C3 -38.4(3) no
C5 Mo2 C2 C3 -79.3(3) no
C4 Mo2 P1 Cu3 29.98(15) no
C3 Mo2 C4 C5 -116.0(4) no
C6 Mo2 C4 C5 -134.4(3) no
C7 Mo2 C4 C5 147.7(3) no
P2 Mo2 C1 C2 133.0(2) no
C5 Mo2 C1 C2 -116.3(4) no
C6 Mo2 P1 P2 -10.05(17) no
P2 Mo2 C5 C1 109.4(3) no
C2 Mo2 C5 C1 -37.1(3) no
C3 Mo2 C5 C1 -79.1(3) no
C4 Mo2 C5 C1 -117.3(4) no
C6 Mo2 C5 C1 -35.9(4) no
C7 Mo2 C5 C1 -152.4(3) no
P1 Mo2 C5 C4 -125.5(3) no
C6 Mo2 C1 C5 158.9(3) no
C5 Mo2 P1 Mo1 -105.33(12) no
C5 Mo2 P1 Cu3 59.20(14) no
C6 Mo2 P1 Cu3 -137.87(17) no
C7 Mo2 P1 Cu3 -53.59(17) no
P1 Mo2 C1 C2 177.1(2) no
P1 Mo2 C4 C5 59.1(3) no
C4 Mo2 P1 Mo1 -134.56(13) no
C1 Mo2 C4 C5 -36.8(3) no
C6 Mo2 C1 C2 42.6(3) no
C7 Mo2 C1 C2 -72.6(4) no
P2 Mo2 C4 C5 94.5(3) no
C1 Mo2 P1 Cu3 91.02(14) no
P1 Mo2 C5 C1 117.3(3) no
C3 Mo2 P1 Cu3 34.9(2) no
C3 Mo2 C1 C5 78.7(3) no
C4 Mo2 C1 C5 36.4(3) no
C2 Mo2 P1 Cu3 93.6(2) no
Cl2 Cu1 P3 C25 35.73(14) no
P3 Cu1 Cl2 Cu2 82.99(4) no
Cl2 Cu1 P8 C18 80.83(13) no
Cl2 Cu1 P3 C19 163.05(12) no
P8 Cu1 P3 C15 83.78(13) no
P8 Cu1 Cl2 Cu2 -83.48(4) no
P3 Cu1 P8 C18 -85.75(13) no
P8 Cu1 P3 C19 -30.81(13) no
P3 Cu1 P8 C67 155.04(16) no
Cl2 Cu1 P8 C67 -38.37(17) no
P8 Cu1 P3 C25 -158.13(12) no
P3 Cu1 P8 C73 30.22(13) no
Cl2 Cu1 P8 C73 -163.20(12) no
Cl2 Cu1 P3 C15 -82.36(13) no
Cl2 Cu2 P7 C18 -69.01(12) no
P7 Cu2 P4 C15 -57.70(13) no
P4 Cu2 P7 C61 -176.35(11) no
P7 Cu2 Cl1 Cu3 -70.56(4) no
Cl2 Cu2 P4 C31 -53.62(11) no
Cl1 Cu2 P4 C16 -66.51(13) no
Cl2 Cu2 P7 C17 179.25(11) no
Cl2 Cu2 P7 C61 56.29(12) no
Cl2 Cu2 P4 C15 69.42(13) no
Cl1 Cu2 P4 C15 178.18(12) no
Cl1 Cu2 P7 C18 -176.43(12) no
Cl1 Cu2 P7 C17 71.84(11) no
P4 Cu2 Cl1 Cu3 62.73(4) no
P4 Cu2 P7 C18 58.34(13) no
Cl1 Cu2 P4 C31 55.13(11) no
Cl2 Cu2 Cl1 Cu3 176.80(3) no
P4 Cu2 P7 C17 -53.39(12) no
Cl1 Cu2 Cl2 Cu1 -179.48(3) no
P4 Cu2 Cl2 Cu1 -65.46(3) no
P7 Cu2 Cl2 Cu1 69.41(4) no
Cl1 Cu2 P7 C61 -51.12(12) no
P7 Cu2 P4 C31 179.26(11) no
Cl2 Cu2 P4 C16 -175.27(13) no
P7 Cu2 P4 C16 57.62(13) no
P1 Cu3 P5 C43 -68.15(13) no
P6 Cu3 Cl1 Cu2 62.39(4) no
P6 Cu3 P5 C37 175.55(11) no
Cl1 Cu3 P5 C43 177.96(13) no
P6 Cu3 P1 Mo2 -27.21(9) no
P1 Cu3 Cl1 Cu2 -179.83(4) no
P5 Cu3 P1 Mo2 96.17(8) no
P6 Cu3 P5 C16 -62.50(13) no
Cl1 Cu3 P6 C17 -55.26(12) no
P1 Cu3 P6 C17 -168.10(12) no
Cl1 Cu3 P1 Mo2 -143.80(7) no
P1 Cu3 P5 C16 174.69(13) no
Cl1 Cu3 P1 P2 106.54(7) no
P1 Cu3 P5 C37 52.73(12) no
P5 Cu3 P1 Mo1 -106.72(6) no
P6 Cu3 P1 Mo1 129.89(6) no
Cl1 Cu3 P1 Mo1 13.30(8) no
Cl1 Cu3 P5 C37 -61.17(12) no
P5 Cu3 P6 C17 70.06(12) no
P1 Cu3 P6 C55 -47.34(12) no
Cl1 Cu3 P6 C55 65.50(12) no
P5 Cu3 P6 C55 -169.18(11) no
Cl1 Cu3 P5 C16 60.79(13) no
P6 Cu3 P1 P2 -136.87(6) no
P5 Cu3 Cl1 Cu2 -62.35(4) no
P5 Cu3 P1 P2 -13.48(8) no
P1 Cu3 P6 C49 72.41(14) no
P6 Cu3 P5 C43 54.67(13) no
P5 Cu3 P6 C49 -49.43(15) no
Cl1 Cu3 P6 C49 -174.75(14) no
Mo2 P1 P2 Mo1 81.84(2) no
Cu3 P1 P2 Mo2 145.25(6) no
Cu3 P1 P2 Mo1 -132.91(6) no
Mo1 P1 P2 Mo2 -81.84(2) no
C15 P3 C19 C24 -38.6(4) no
C25 P3 C19 C24 -147.9(3) no
C15 P3 C25 C30 -65.9(3) no
C19 P3 C15 P4 166.03(19) no
Cu1 P3 C19 C24 77.1(3) no
Cu1 P3 C15 P4 43.9(2) no
C19 P3 C25 C26 -138.0(3) no
C25 P3 C19 C20 39.5(3) no
C15 P3 C19 C20 148.7(3) no
C19 P3 C25 C30 43.1(3) no
Cu1 P3 C25 C30 175.2(3) no
C25 P3 C15 P4 -84.6(2) no
Cu1 P3 C25 C26 -5.9(3) no
C15 P3 C25 C26 113.0(3) no
Cu1 P3 C19 C20 -95.6(3) no
Cu2 P4 C15 P3 -49.8(2) no
C31 P4 C16 P5 -72.7(2) no
C15 P4 C31 C36 48.4(3) no
Cu2 P4 C31 C36 178.7(3) no
Cu2 P4 C16 P5 53.4(2) no
C16 P4 C15 P3 -174.7(2) no
C31 P4 C15 P3 77.7(2) no
C15 P4 C31 C32 -133.5(3) no
C16 P4 C31 C32 124.4(3) no
C16 P4 C31 C36 -53.8(3) no
Cu2 P4 C31 C32 -3.2(3) no
C15 P4 C16 P5 -180.0(2) no
C16 P5 C37 C42 65.0(3) no
C43 P5 C37 C42 -40.5(3) no
Cu3 P5 C43 C48 83.2(3) no
C16 P5 C43 C44 31.7(3) no
Cu3 P5 C43 C44 -92.4(3) no
Cu3 P5 C16 P4 -48.9(2) no
Cu3 P5 C37 C42 -167.5(3) no
C37 P5 C43 C44 138.1(3) no
C43 P5 C16 P4 -173.2(2) no
C37 P5 C16 P4 81.1(2) no
C37 P5 C43 C48 -46.3(3) no
Cu3 P5 C37 C38 13.4(3) no
C16 P5 C37 C38 -114.1(3) no
C16 P5 C43 C48 -152.8(3) no
C43 P5 C37 C38 140.5(3) no
Cu3 P6 C55 C60 -32.7(3) no
C17 P6 C55 C60 96.0(3) no
C49 P6 C17 P7 171.2(2) no
Cu3 P6 C55 C56 148.9(3) no
Cu3 P6 C49 C54 -42.3(4) no
C17 P6 C49 C50 9.1(4) no
C55 P6 C49 C50 -97.1(4) no
Cu3 P6 C17 P7 44.8(2) no
C49 P6 C55 C56 23.0(4) no
C55 P6 C17 P7 -82.0(2) no
C17 P6 C49 C54 -170.4(3) no
C17 P6 C55 C56 -82.3(3) no
Cu3 P6 C49 C50 137.2(3) no
C55 P6 C49 C54 83.4(3) no
C49 P6 C55 C60 -158.7(3) no
C18 P7 C61 C66 117.5(3) no
Cu2 P7 C61 C62 166.7(3) no
C18 P7 C61 C62 -62.2(3) no
Cu2 P7 C17 P6 -52.4(2) no
Cu2 P7 C61 C66 -13.7(3) no
C61 P7 C17 P6 78.3(2) no
C61 P7 C18 P8 -85.4(2) no
C17 P7 C18 P8 167.3(2) no
C17 P7 C61 C66 -140.3(3) no
C17 P7 C61 C62 40.0(3) no
C18 P7 C17 P6 -175.2(2) no
Cu2 P7 C18 P8 47.4(2) no
C18 P8 C67 C68 62.4(4) no
Cu1 P8 C73 C78 60.7(3) no
C18 P8 C67 C72 -121.3(4) no
Cu1 P8 C67 C68 -178.7(3) no
C18 P8 C73 C74 -1.8(4) no
C73 P8 C67 C68 -45.6(4) no
C67 P8 C73 C78 -70.9(3) no
C18 P8 C73 C78 178.4(3) no
Cu1 P8 C67 C72 -2.4(4) no
C67 P8 C18 P7 82.8(2) no
C67 P8 C73 C74 109.0(3) no
Cu1 P8 C73 C74 -119.4(3) no
Cu1 P8 C18 P7 -43.0(2) no
C73 P8 C67 C72 130.7(4) no
C73 P8 C18 P7 -169.68(19) no
C2 C1 C5 Mo2 62.8(3) no
C2 C1 C5 C4 0.1(6) no
Mo2 C1 C5 C4 -62.7(4) no
C5 C1 C2 C3 0.1(6) no
C5 C1 C2 Mo2 -63.3(3) no
Mo2 C1 C2 C3 63.4(3) no
C1 C2 C3 Mo2 -65.1(4) no
C1 C2 C3 C4 -0.2(6) no
Mo2 C2 C3 C4 64.9(3) no
C2 C3 C4 C5 0.3(6) no
C2 C3 C4 Mo2 -65.3(3) no
Mo2 C3 C4 C5 65.6(4) no
C3 C4 C5 Mo2 -64.0(4) no
Mo2 C4 C5 C1 63.8(4) no
C3 C4 C5 C1 -0.2(6) no
C12 C8 C9 Mo1 -63.0(3) no
C9 C8 C12 Mo1 64.3(3) no
C9 C8 C12 C11 0.6(5) no
C12 C8 C9 C10 -1.2(5) no
Mo1 C8 C12 C11 -63.8(3) no
Mo1 C8 C9 C10 61.8(3) no
C8 C9 C10 C11 1.3(5) no
C8 C9 C10 Mo1 -62.5(3) no
Mo1 C9 C10 C11 63.8(3) no
C9 C10 C11 Mo1 -66.3(3) no
Mo1 C10 C11 C12 65.4(3) no
C9 C10 C11 C12 -0.9(5) no
Mo1 C11 C12 C8 65.9(3) no
C10 C11 C12 C8 0.2(5) no
C10 C11 C12 Mo1 -65.7(3) no
C20 C19 C24 C23 -0.6(6) no
P3 C19 C20 C21 173.9(3) no
P3 C19 C24 C23 -173.2(3) no
C24 C19 C20 C21 1.1(6) no
C19 C20 C21 C22 -1.3(7) no
C20 C21 C22 C23 1.0(7) no
C21 C22 C23 C24 -0.4(6) no
C22 C23 C24 C19 0.2(6) no
C26 C25 C30 C29 -0.8(6) no
P3 C25 C26 C27 -178.1(4) no
C30 C25 C26 C27 0.9(6) no
P3 C25 C30 C29 178.1(3) no
C25 C26 C27 C28 -0.7(8) no
C26 C27 C28 C29 0.6(9) no
C27 C28 C29 C30 -0.5(8) no
C28 C29 C30 C25 0.6(7) no
C32 C31 C36 C35 -0.5(6) no
C36 C31 C32 C33 0.4(6) no
P4 C31 C36 C35 177.6(3) no
P4 C31 C32 C33 -177.8(3) no
C31 C32 C33 C34 -0.1(7) no
C32 C33 C34 C35 0.0(7) no
C33 C34 C35 C36 -0.1(7) no
C34 C35 C36 C31 0.3(6) no
P5 C37 C38 C39 179.2(3) no
C38 C37 C42 C41 0.4(6) no
C42 C37 C38 C39 0.1(6) no
P5 C37 C42 C41 -178.6(3) no
C37 C38 C39 C40 -0.4(7) no
C38 C39 C40 C41 0.0(7) no
C39 C40 C41 C42 0.5(7) no
C40 C41 C42 C37 -0.7(7) no
P5 C43 C44 C45 179.0(3) no
C44 C43 C48 C47 -3.6(6) no
C48 C43 C44 C45 3.4(5) no
P5 C43 C48 C47 -179.3(3) no
C43 C44 C45 C46 -0.8(6) no
C44 C45 C46 C47 -1.8(7) no
C45 C46 C47 C48 1.6(7) no
C46 C47 C48 C43 1.1(7) no
C54 C49 C50 C51 -1.3(6) no
P6 C49 C54 C53 -179.6(4) no
P6 C49 C50 C51 179.3(3) no
C50 C49 C54 C53 0.9(6) no
C49 C50 C51 C52 0.8(7) no
C50 C51 C52 C53 0.0(7) no
C51 C52 C53 C54 -0.3(7) no
C52 C53 C54 C49 -0.1(7) no
P6 C55 C56 C57 177.7(4) no
P6 C55 C60 C59 -177.8(3) no
C56 C55 C60 C59 0.7(6) no
C60 C55 C56 C57 -0.6(6) no
C55 C56 C57 C58 -0.1(7) no
C56 C57 C58 C59 0.7(8) no
C57 C58 C59 C60 -0.7(7) no
C58 C59 C60 C55 -0.1(6) no
C66 C61 C62 C63 0.7(6) no
P7 C61 C62 C63 -179.6(3) no
C62 C61 C66 C65 -1.0(6) no
P7 C61 C66 C65 179.4(4) no
C61 C62 C63 C64 -0.2(7) no
C62 C63 C64 C65 -0.1(8) no
C63 C64 C65 C66 -0.2(8) no
C64 C65 C66 C61 0.7(8) no
P8 C67 C68 C69 -179.7(4) no
C68 C67 C72 C71 -1.1(8) no
C72 C67 C68 C69 4.0(7) no
P8 C67 C72 C71 -177.5(5) no
C67 C68 C69 C70 -3.2(8) no
C68 C69 C70 C71 -0.7(9) no
C69 C70 C71 C72 3.6(9) no
C70 C71 C72 C67 -2.7(9) no
P8 C73 C74 C75 -179.3(3) no
C78 C73 C74 C75 0.6(6) no
P8 C73 C78 C77 179.0(3) no
C74 C73 C78 C77 -0.9(6) no
C73 C74 C75 C76 0.3(6) no
C74 C75 C76 C77 -0.9(6) no
C75 C76 C77 C78 0.7(7) no
C76 C77 C78 C73 0.3(7) no
